data_2219757
loop_
_publ_author_name
'Li, Yu-Feng'
'Wang, Lin-Tong'
'Jian, Fang-Fang'

_publ_section_title
;
 6,6'-Dibromo-2,2'-dihexyloxy-1,1'-binaphthalene
;
_journal_coeditor_code AT2650
_journal_issue 11
_journal_name_full 'Acta Crystallographica Section E'
_journal_page_first o2140
_journal_paper_doi 10.1107/S1600536808033369
_journal_volume 64
_journal_year 2008
_chemical_formula_iupac 'C32 H36 Br2 O2'
_chemical_formula_moiety 'C32 H36 Br2 O2'
_chemical_formula_sum 'C32 H36 Br2 O2'
_chemical_formula_weight 612.43
_chemical_name_systematic
;
6,6'-Dibromo-2,2'-dihexyloxy-1,1'-binaphthalene
;
_space_group_IT_number 33
_symmetry_cell_setting orthorhombic
_symmetry_space_group_name_Hall 'P 2c -2n'
_symmetry_space_group_name_H-M 'P n a 21'
_atom_sites_solution_hydrogens geom
_atom_sites_solution_primary direct
_atom_sites_solution_secondary difmap
_audit_creation_method SHELXL-97
_cell_angle_alpha 90.00
_cell_angle_beta 90.00
_cell_angle_gamma 90.00
_cell_formula_units_Z 4
_cell_length_a 12.401(3)
_cell_length_b 8.1742(16)
_cell_length_c 27.396(6)
_cell_measurement_reflns_used 1536
_cell_measurement_temperature 293(2)
_cell_measurement_theta_max 23.60
_cell_measurement_theta_min 2.48
_cell_volume 2777.1(11)
_computing_cell_refinement 'SAINT (Bruker, 1997)'
_computing_data_collection 'SMART (Bruker, 1997)'
_computing_data_reduction 'SAINT (Bruker, 1997)'
_computing_molecular_graphics 'SHELXTL (Sheldrick, 2008)'
_computing_publication_material 'SHELXTL (Sheldrick, 2008)'
_computing_structure_refinement 'SHELXL97 (Sheldrick, 2008)'
_computing_structure_solution 'SHELXS97 (Sheldrick, 2008)'
_diffrn_ambient_temperature 293(2)
_diffrn_measured_fraction_theta_full 1.000
_diffrn_measured_fraction_theta_max 1.000
_diffrn_measurement_device_type 'Bruker SMART CCD area-detector'
_diffrn_measurement_method '\f and \w'
_diffrn_radiation_monochromator graphite
_diffrn_radiation_source 'fine-focus sealed tube'
_diffrn_radiation_type MoK\a
_diffrn_radiation_wavelength 0.71073
_diffrn_reflns_av_R_equivalents 0.0621
_diffrn_reflns_av_sigmaI/netI 0.1182
_diffrn_reflns_limit_h_max 16
_diffrn_reflns_limit_h_min -16
_diffrn_reflns_limit_k_max 10
_diffrn_reflns_limit_k_min -10
_diffrn_reflns_limit_l_max 35
_diffrn_reflns_limit_l_min -35
_diffrn_reflns_number 26425
_diffrn_reflns_theta_full 27.48
_diffrn_reflns_theta_max 27.48
_diffrn_reflns_theta_min 1.49
_exptl_absorpt_coefficient_mu 2.946
_exptl_absorpt_correction_type none
_exptl_crystal_colour yellow
_exptl_crystal_density_diffrn 1.465
_exptl_crystal_density_method 'not measured'
_exptl_crystal_description block
_exptl_crystal_F_000 1256
_exptl_crystal_size_max 0.25
_exptl_crystal_size_mid 0.20
_exptl_crystal_size_min 0.18
_refine_diff_density_max 0.527
_refine_diff_density_min -0.379
_refine_ls_abs_structure_details 'Flack (1983), 2766 Freidel pairs'
_refine_ls_abs_structure_Flack 0.49(2)
_refine_ls_extinction_method none
_refine_ls_goodness_of_fit_ref 0.912
_refine_ls_hydrogen_treatment constr
_refine_ls_matrix_type full
_refine_ls_number_parameters 325
_refine_ls_number_reflns 3647
_refine_ls_number_restraints 1
_refine_ls_restrained_S_all 0.911
_refine_ls_R_factor_all 0.0725
_refine_ls_R_factor_gt 0.0360
_refine_ls_shift/su_max 0.002
_refine_ls_shift/su_mean 0.000
_refine_ls_structure_factor_coef Fsqd
_refine_ls_weighting_details 'calc w=1/[\s^2^(Fo^2^)+(0.031P)^2^] where P=(Fo^2^+2Fc^2^)/3'
_refine_ls_weighting_scheme calc
_refine_ls_wR_factor_gt 0.0669
_refine_ls_wR_factor_ref 0.1031
_reflns_number_gt 3581
_reflns_number_total 3647
_reflns_threshold_expression I>2\s(I)
_cod_data_source_file at2650.cif
_cod_data_source_block I
_cod_original_cell_volume 2777.1(10)
_cod_database_code 2219757
_cod_database_fobs_code 2219757

loop_
_symmetry_equiv_pos_as_xyz
'x, y, z'
'-x, -y, z+1/2'
'x+1/2, -y+1/2, z'
'-x+1/2, y+1/2, z+1/2'

loop_
_atom_site_type_symbol
_atom_site_label
_atom_site_fract_x
_atom_site_fract_y
_atom_site_fract_z
_atom_site_U_iso_or_equiv
_atom_site_adp_type
_atom_site_calc_flag
_atom_site_refinement_flags
_atom_site_occupancy
Br Br1 0.72348(8) 0.71557(12) 0.21977(2) 0.0350(2) Uani d . 1
Br Br2 0.02939(8) 0.71401(13) 0.52428(2) 0.0354(2) Uani d . 1
C C25 0.2283(6) 0.7910(11) 0.4792(4) 0.0289(19) Uani d . 1
H H25A 0.2582 0.7353 0.5055 0.035 Uiso calc R 1
O O1 0.4163(4) 1.1960(8) 0.4440(2) 0.0311(12) Uani d . 1
O O2 0.3351(4) 1.1966(8) 0.2989(2) 0.0314(12) Uani d . 1
C C30 0.5435(7) 1.2962(13) 0.1715(4) 0.0310(19) Uani d . 1
H H30A 0.5845 1.3763 0.1899 0.037 Uiso calc R 1
H H30B 0.5045 1.3541 0.1461 0.037 Uiso calc R 1
C C14 0.5233(6) 0.7941(12) 0.2653(4) 0.0297(19) Uani d . 1
H H14A 0.4927 0.7390 0.2390 0.036 Uiso calc R 1
C C3 0.2086(7) 1.2922(12) 0.5727(4) 0.031(2) Uani d . 1
H H3A 0.2469 1.3490 0.5986 0.037 Uiso calc R 1
H H3B 0.1663 1.3727 0.5552 0.037 Uiso calc R 1
C C6 0.4604(9) 1.2618(8) 0.4870(4) 0.019(2) Uani d . 1
H H6A 0.5139 1.3441 0.4789 0.022 Uiso calc R 1
H H6B 0.4956 1.1761 0.5056 0.022 Uiso calc R 1
C C24 0.1149(5) 0.8051(10) 0.4732(3) 0.0267(16) Uani d . 1
C C27 0.2915(10) 1.2656(11) 0.2526(5) 0.040(3) Uani d . 1
H H27A 0.2371 1.3475 0.2595 0.048 Uiso calc R 1
H H27B 0.2591 1.1798 0.2330 0.048 Uiso calc R 1
C C8 0.5971(6) 1.1092(9) 0.4195(3) 0.0295(17) Uani d . 1
H H8A 0.6277 1.1601 0.4465 0.035 Uiso calc R 1
C C16 0.6830(5) 0.8758(9) 0.3093(3) 0.0272(16) Uani d . 1
H H16A 0.7577 0.8774 0.3124 0.033 Uiso calc R 1
C C10 0.6174(5) 0.9496(9) 0.3456(3) 0.0223(16) Uani d . 1
C C15 0.6363(5) 0.8027(11) 0.2699(3) 0.0253(15) Uani d . 1
C C11 0.5035(5) 0.9499(8) 0.3400(3) 0.0226(15) Uani d . 1
C C29 0.4653(8) 1.2176(11) 0.2043(4) 0.038(2) Uani d . 1
H H29A 0.5039 1.1641 0.2306 0.046 Uiso calc R 1
H H29B 0.4262 1.1342 0.1864 0.046 Uiso calc R 1
C C4 0.2923(7) 1.2171(10) 0.5372(3) 0.0260(19) Uani d . 1
H H4A 0.3319 1.1320 0.5542 0.031 Uiso calc R 1
H H4B 0.2543 1.1662 0.5102 0.031 Uiso calc R 1
C C19 0.1345(6) 0.9496(9) 0.3975(3) 0.0257(17) Uani d . 1
C C22 0.2678(6) 1.1123(8) 0.3292(2) 0.0258(16) Uani d . 1
C C17 0.3157(5) 1.0338(9) 0.3686(3) 0.0260(17) Uani d . 1
C C23 0.0695(5) 0.8747(9) 0.4339(3) 0.0275(16) Uani d . 1
H H23A -0.0051 0.8739 0.4305 0.033 Uiso calc R 1
C C32 0.7062(12) 1.2663(12) 0.1191(6) 0.051(4) Uani d . 1
H H32A 0.7554 1.1890 0.1050 0.076 Uiso calc R 1
H H32B 0.7450 1.3386 0.1405 0.076 Uiso calc R 1
H H32C 0.6725 1.3288 0.0937 0.076 Uiso calc R 1
C C12 0.4362(5) 1.0324(9) 0.3741(2) 0.0236(17) Uani d . 1
C C28 0.3838(5) 1.3404(8) 0.2262(3) 0.0317(17) Uani d . 1
H H28A 0.4220 1.4119 0.2485 0.038 Uiso calc R 1
H H28B 0.3556 1.4078 0.2000 0.038 Uiso calc R 1
C C9 0.6621(6) 1.0310(10) 0.3865(3) 0.0292(18) Uani d . 1
H H9A 0.7364 1.0314 0.3911 0.035 Uiso calc R 1
C C18 0.2499(5) 0.9489(9) 0.4030(3) 0.0228(15) Uani d . 1
C C20 0.0909(6) 1.0301(9) 0.3560(3) 0.0270(18) Uani d . 1
H H20A 0.0166 1.0290 0.3513 0.032 Uiso calc R 1
C C7 0.4848(6) 1.1134(8) 0.4131(2) 0.0248(16) Uani d . 1
C C21 0.1543(6) 1.1093(9) 0.3226(3) 0.0295(17) Uani d . 1
H H21A 0.1232 1.1607 0.2958 0.035 Uiso calc R 1
C C5 0.3706(5) 1.3383(8) 0.5173(3) 0.0321(17) Uani d . 1
H H5A 0.4026 1.3981 0.5442 0.038 Uiso calc R 1
H H5B 0.3319 1.4163 0.4972 0.038 Uiso calc R 1
C C13 0.4596(6) 0.8659(8) 0.2989(2) 0.0284(16) Uani d . 1
H H13A 0.3851 0.8605 0.2952 0.034 Uiso calc R 1
C C26 0.2926(6) 0.8645(8) 0.4437(2) 0.0273(16) Uani d . 1
H H26A 0.3671 0.8578 0.4470 0.033 Uiso calc R 1
C C31 0.6215(6) 1.1766(9) 0.1477(3) 0.0332(18) Uani d . 1
H H31A 0.6557 1.1106 0.1727 0.040 Uiso calc R 1
H H31B 0.5821 1.1040 0.1261 0.040 Uiso calc R 1
C C2 0.1328(6) 1.1696(10) 0.5956(3) 0.0362(19) Uani d . 1
H H2A 0.1740 1.0951 0.6159 0.043 Uiso calc R 1
H H2B 0.0988 1.1059 0.5701 0.043 Uiso calc R 1
C C1 0.0439(10) 1.2518(8) 0.6272(6) 0.033(3) Uani d . 1
H H1A -0.0008 1.1690 0.6417 0.049 Uiso calc R 1
H H1B 0.0005 1.3216 0.6070 0.049 Uiso calc R 1
H H1C 0.0770 1.3157 0.6525 0.049 Uiso calc R 1

loop_
_atom_site_aniso_label
_atom_site_aniso_U_11
_atom_site_aniso_U_22
_atom_site_aniso_U_33
_atom_site_aniso_U_12
_atom_site_aniso_U_13
_atom_site_aniso_U_23
Br1 0.0306(5) 0.0454(4) 0.0291(5) 0.0060(5) 0.0042(4) 0.0017(9)
Br2 0.0305(5) 0.0448(4) 0.0308(5) -0.0055(5) 0.0024(4) 0.0072(9)
C25 0.027(4) 0.029(4) 0.031(5) 0.000(4) -0.004(3) -0.006(5)
O1 0.026(3) 0.046(3) 0.022(3) 0.003(3) -0.003(2) -0.007(3)
O2 0.027(3) 0.041(3) 0.026(3) -0.002(3) -0.004(2) 0.010(3)
C30 0.033(5) 0.034(4) 0.026(5) 0.000(5) -0.005(3) -0.005(5)
C14 0.033(5) 0.034(4) 0.022(5) 0.000(4) -0.003(3) -0.007(5)
C3 0.031(5) 0.032(4) 0.030(5) 0.006(4) 0.001(3) -0.010(5)
C6 0.024(5) 0.024(5) 0.008(4) -0.003(3) 0.002(3) 0.000(3)
C24 0.028(4) 0.023(4) 0.029(4) -0.004(4) 0.004(3) -0.006(4)
C27 0.041(7) 0.042(6) 0.037(7) 0.009(4) -0.009(5) 0.013(4)
C8 0.029(4) 0.037(5) 0.022(4) -0.004(3) -0.003(3) 0.000(3)
C16 0.018(3) 0.033(4) 0.031(4) 0.000(3) -0.002(3) 0.007(3)
C10 0.016(4) 0.029(4) 0.021(4) -0.001(3) -0.001(3) 0.009(3)
C15 0.027(4) 0.029(4) 0.020(4) 0.004(4) 0.006(3) -0.002(4)
C11 0.023(4) 0.022(4) 0.022(4) -0.001(3) -0.004(3) 0.003(3)
C29 0.043(5) 0.026(4) 0.046(6) 0.010(5) -0.017(4) -0.005(5)
C4 0.025(4) 0.032(4) 0.021(4) 0.008(4) 0.010(3) -0.010(4)
C19 0.027(4) 0.024(4) 0.026(4) 0.002(3) -0.005(3) -0.006(3)
C22 0.026(4) 0.028(4) 0.023(4) 0.008(3) -0.007(4) -0.003(3)
C17 0.022(4) 0.032(4) 0.024(4) 0.001(3) 0.001(3) -0.005(3)
C23 0.020(3) 0.035(4) 0.028(4) -0.003(3) 0.005(3) -0.008(3)
C32 0.050(9) 0.073(10) 0.030(7) 0.007(5) -0.008(6) -0.001(5)
C12 0.019(4) 0.032(4) 0.020(4) -0.001(3) -0.005(3) 0.004(3)
C28 0.036(4) 0.036(4) 0.022(4) -0.002(3) -0.008(4) 0.007(3)
C9 0.021(4) 0.039(5) 0.028(5) 0.000(3) -0.004(3) 0.004(4)
C18 0.017(3) 0.031(4) 0.020(4) 0.005(3) -0.001(3) -0.006(3)
C20 0.022(4) 0.034(5) 0.026(5) 0.004(3) -0.003(3) -0.004(4)
C7 0.031(4) 0.023(4) 0.020(3) 0.004(3) 0.001(3) 0.001(3)
C21 0.025(4) 0.036(5) 0.027(4) 0.002(3) -0.007(3) -0.003(3)
C5 0.032(4) 0.031(4) 0.033(4) 0.002(3) 0.004(4) -0.004(4)
C13 0.020(3) 0.033(4) 0.032(4) -0.002(3) -0.003(3) 0.006(3)
C26 0.024(4) 0.031(4) 0.027(4) 0.001(3) -0.005(3) -0.004(3)
C31 0.037(4) 0.028(5) 0.035(5) -0.003(3) -0.007(4) 0.001(3)
C2 0.033(4) 0.045(6) 0.030(5) 0.003(3) 0.003(3) -0.003(4)
C1 0.035(7) 0.021(7) 0.043(8) -0.001(3) 0.011(6) -0.005(3)

loop_
_atom_type_symbol
_atom_type_description
_atom_type_scat_dispersion_real
_atom_type_scat_dispersion_imag
_atom_type_scat_source
C C 0.0033 0.0016 'International Tables Vol C Tables 4.2.6.8 and 6.1.1.4'
H H 0.0000 0.0000 'International Tables Vol C Tables 4.2.6.8 and 6.1.1.4'
O O 0.0106 0.0060 'International Tables Vol C Tables 4.2.6.8 and 6.1.1.4'
Br Br -0.2901 2.4595 'International Tables Vol C Tables 4.2.6.8 and 6.1.1.4'

loop_
_geom_angle_atom_site_label_1
_geom_angle_atom_site_label_2
_geom_angle_atom_site_label_3
_geom_angle
C26 C25 C24 116.8(8)
C26 C25 H25A 121.6
C24 C25 H25A 121.6
C7 O1 C6 117.6(6)
C22 O2 C27 119.2(7)
C29 C30 C31 113.6(8)
C29 C30 H30A 108.8
C31 C30 H30A 108.8
C29 C30 H30B 108.8
C31 C30 H30B 108.8
H30A C30 H30B 107.7
C13 C14 C15 120.0(8)
C13 C14 H14A 120.0
C15 C14 H14A 120.0
C2 C3 C4 114.5(8)
C2 C3 H3A 108.6
C4 C3 H3A 108.6
C2 C3 H3B 108.6
C4 C3 H3B 108.6
H3A C3 H3B 107.6
O1 C6 C5 109.2(8)
O1 C6 H6A 109.8
C5 C6 H6A 109.8
O1 C6 H6B 109.8
C5 C6 H6B 109.8
H6A C6 H6B 108.3
C23 C24 C25 122.8(8)
C23 C24 Br2 121.4(5)
C25 C24 Br2 115.8(6)
O2 C27 C28 107.0(9)
O2 C27 H27A 110.3
C28 C27 H27A 110.3
O2 C27 H27B 110.3
C28 C27 H27B 110.3
H27A C27 H27B 108.6
C9 C8 C7 120.8(7)
C9 C8 H8A 119.6
C7 C8 H8A 119.6
C15 C16 C10 119.8(6)
C15 C16 H16A 120.1
C10 C16 H16A 120.1
C9 C10 C16 122.0(6)
C9 C10 C11 118.2(7)
C16 C10 C11 119.7(6)
C16 C15 C14 121.0(7)
C16 C15 Br1 119.9(5)
C14 C15 Br1 119.1(6)
C10 C11 C12 120.9(6)
C10 C11 C13 117.6(7)
C12 C11 C13 121.5(6)
C30 C29 C28 112.6(8)
C30 C29 H29A 109.1
C28 C29 H29A 109.1
C30 C29 H29B 109.1
C28 C29 H29B 109.1
H29A C29 H29B 107.8
C5 C4 C3 113.8(7)
C5 C4 H4A 108.8
C3 C4 H4A 108.8
C5 C4 H4B 108.8
C3 C4 H4B 108.8
H4A C4 H4B 107.7
C20 C19 C23 123.0(6)
C20 C19 C18 117.7(7)
C23 C19 C18 119.2(7)
O2 C22 C17 116.4(6)
O2 C22 C21 122.6(6)
C17 C22 C21 121.0(6)
C22 C17 C18 119.6(6)
C22 C17 C12 120.5(6)
C18 C17 C12 119.9(6)
C24 C23 C19 120.5(7)
C24 C23 H23A 119.7
C19 C23 H23A 119.7
C31 C32 H32A 109.5
C31 C32 H32B 109.5
H32A C32 H32B 109.5
C31 C32 H32C 109.5
H32A C32 H32C 109.5
H32B C32 H32C 109.5
C7 C12 C11 118.3(6)
C7 C12 C17 120.3(6)
C11 C12 C17 121.4(6)
C27 C28 C29 115.2(7)
C27 C28 H28A 108.5
C29 C28 H28A 108.5
C27 C28 H28B 108.5
C29 C28 H28B 108.5
H28A C28 H28B 107.5
C8 C9 C10 120.8(7)
C8 C9 H9A 119.6
C10 C9 H9A 119.6
C26 C18 C17 123.0(6)
C26 C18 C19 117.2(7)
C17 C18 C19 119.8(6)
C21 C20 C19 122.3(7)
C21 C20 H20A 118.8
C19 C20 H20A 118.8
O1 C7 C12 115.9(6)
O1 C7 C8 123.1(6)
C12 C7 C8 120.9(6)
C20 C21 C22 119.5(7)
C20 C21 H21A 120.2
C22 C21 H21A 120.2
C4 C5 C6 113.7(6)
C4 C5 H5A 108.8
C6 C5 H5A 108.8
C4 C5 H5B 108.8
C6 C5 H5B 108.8
H5A C5 H5B 107.7
C14 C13 C11 121.7(7)
C14 C13 H13A 119.2
C11 C13 H13A 119.2
C25 C26 C18 123.1(7)
C25 C26 H26A 118.5
C18 C26 H26A 118.5
C32 C31 C30 110.8(8)
C32 C31 H31A 109.5
C30 C31 H31A 109.5
C32 C31 H31B 109.5
C30 C31 H31B 109.5
H31A C31 H31B 108.1
C3 C2 C1 112.7(7)
C3 C2 H2A 109.0
C1 C2 H2A 109.0
C3 C2 H2B 109.0
C1 C2 H2B 109.0
H2A C2 H2B 107.8
C2 C1 H1A 109.5
C2 C1 H1B 109.5
H1A C1 H1B 109.5
C2 C1 H1C 109.5
H1A C1 H1C 109.5
H1B C1 H1C 109.5

loop_
_geom_bond_atom_site_label_1
_geom_bond_atom_site_label_2
_geom_bond_distance
Br1 C15 1.887(7)
Br2 C24 1.907(8)
C25 C26 1.393(12)
C25 C24 1.421(10)
C25 H25A 0.9300
O1 C7 1.377(8)
O1 C6 1.406(12)
O2 C22 1.363(8)
O2 C27 1.491(14)
C30 C29 1.470(14)
C30 C31 1.522(12)
C30 H30A 0.9700
C30 H30B 0.9700
C14 C13 1.349(11)
C14 C15 1.408(10)
C14 H14A 0.9300
C3 C2 1.510(11)
C3 C4 1.550(12)
C3 H3A 0.9700
C3 H3B 0.9700
C6 C5 1.524(12)
C6 H6A 0.9700
C6 H6B 0.9700
C24 C23 1.342(10)
C27 C28 1.485(14)
C27 H27A 0.9700
C27 H27B 0.9700
C8 C9 1.368(10)
C8 C7 1.404(11)
C8 H8A 0.9300
C16 C15 1.364(10)
C16 C10 1.419(10)
C16 H16A 0.9300
C10 C9 1.417(9)
C10 C11 1.420(9)
C11 C12 1.423(9)
C11 C13 1.427(9)
C29 C28 1.546(11)
C29 H29A 0.9700
C29 H29B 0.9700
C4 C5 1.491(11)
C4 H4A 0.9700
C4 H4B 0.9700
C19 C20 1.420(9)
C19 C23 1.422(9)
C19 C18 1.438(9)
C22 C17 1.388(9)
C22 C21 1.420(11)
C17 C18 1.427(9)
C17 C12 1.503(6)
C23 H23A 0.9300
C32 C31 1.501(15)
C32 H32A 0.9600
C32 H32B 0.9600
C32 H32C 0.9600
C12 C7 1.393(9)
C28 H28A 0.9700
C28 H28B 0.9700
C9 H9A 0.9300
C18 C26 1.415(9)
C20 C21 1.368(10)
C20 H20A 0.9300
C21 H21A 0.9300
C5 H5A 0.9700
C5 H5B 0.9700
C13 H13A 0.9300
C26 H26A 0.9300
C31 H31A 0.9700
C31 H31B 0.9700
C2 C1 1.554(14)
C2 H2A 0.9700
C2 H2B 0.9700
C1 H1A 0.9600
C1 H1B 0.9600
C1 H1C 0.9600

loop_
_cod_related_entry_id
_cod_related_entry_database
_cod_related_entry_code
1 ChemSpider 24740967
